data_1563794
loop_
_publ_author_name
'Alvarez, Natalia'
'Mendes, Luis F.S.'
'Kramer, M. Gabriela'
'Torre, Mar\'ia H.'
'Costa-Filho, Antonio J.'
'Ellena, Javier'
'Facchin, Gianella'

_publ_section_title
;
 Development of copper(II)-diimine-iminodiacetate mixed ligand complexes
 as potential antitumor agents
;
_journal_name_full 'Inorganica Chimica Acta'
_journal_page_first 61
_journal_page_last 70
_journal_paper_doi 10.1016/j.ica.2018.07.052
_journal_volume 483
_journal_year 2018
_chemical_formula_sum 'C57 H58 Cu2 N6 O15.5'
_chemical_formula_weight 1202.17
_space_group_crystal_system monoclinic
_space_group_IT_number 14
_space_group_name_Hall '-P 2ybc'
_space_group_name_H-M_alt 'P 1 21/c 1'
_atom_sites_solution_hydrogens geom
_atom_sites_solution_primary direct
_atom_sites_solution_secondary difmap
_audit_creation_method SHELXL-2018/3
_cell_angle_alpha 90
_cell_angle_beta 118.5080(10)
_cell_angle_gamma 90
_cell_formula_units_Z 4
_cell_length_a 15.5802(4)
_cell_length_b 25.5149(7)
_cell_length_c 15.4020(4)
_cell_measurement_reflns_used 9797
_cell_measurement_temperature 100(2)
_cell_measurement_theta_max 27.1002
_cell_measurement_theta_min 2.182
_cell_volume 5380.3(3)
_computing_cell_refinement 'SAINT V7.68A integration software'
_computing_data_collection 'Bruker APEX2 software'
_computing_data_reduction 'SORTAV (Blessing, 1995)'
_computing_structure_refinement 'SHELXL-2018/3 (Sheldrick, 2018)'
_computing_structure_solution 'SIR92 (Giacovazzo et al, 1993)'
_diffrn_ambient_temperature 100(2)
_diffrn_detector 'APEX-II CCD'
_diffrn_measured_fraction_theta_full 0.999
_diffrn_measured_fraction_theta_max 0.996
_diffrn_measurement_device '\k-geometry diffractometer'
_diffrn_measurement_device_type 'Bruker APEX-II'
_diffrn_measurement_method '\f or \w oscillation scans'
_diffrn_radiation_monochromator graphite
_diffrn_radiation_probe x-ray
_diffrn_radiation_type Mok\a
_diffrn_radiation_wavelength 0.71073
_diffrn_reflns_av_R_equivalents 0.0324
_diffrn_reflns_av_unetI/netI 0.0211
_diffrn_reflns_Laue_measured_fraction_full 0.999
_diffrn_reflns_Laue_measured_fraction_max 0.996
_diffrn_reflns_limit_h_max 20
_diffrn_reflns_limit_h_min -19
_diffrn_reflns_limit_k_max 32
_diffrn_reflns_limit_k_min -32
_diffrn_reflns_limit_l_max 19
_diffrn_reflns_limit_l_min -19
_diffrn_reflns_number 83318
_diffrn_reflns_point_group_measured_fraction_full 0.999
_diffrn_reflns_point_group_measured_fraction_max 0.996
_diffrn_reflns_theta_full 25.242
_diffrn_reflns_theta_max 27.187
_diffrn_reflns_theta_min 1.487
_diffrn_source 'sealed x-ray tube'
_exptl_absorpt_coefficient_mu 0.868
_exptl_absorpt_correction_T_max 1.000
_exptl_absorpt_correction_T_min 0.906
_exptl_absorpt_correction_type multi-scan
_exptl_absorpt_process_details
;
SADABS-2008/1 - Bruker AXS area detector scaling and absorption correction
;
_exptl_crystal_colour blue
_exptl_crystal_density_diffrn 1.484
_exptl_crystal_density_method 'not measured'
_exptl_crystal_description prism
_exptl_crystal_F_000 2496
_exptl_crystal_size_max 0.500
_exptl_crystal_size_mid 0.200
_exptl_crystal_size_min 0.170
_refine_diff_density_max 0.581
_refine_diff_density_min -0.532
_refine_diff_density_rms 0.066
_refine_ls_extinction_coef .
_refine_ls_extinction_method none
_refine_ls_goodness_of_fit_ref 1.028
_refine_ls_hydrogen_treatment constr
_refine_ls_matrix_type full
_refine_ls_number_parameters 752
_refine_ls_number_reflns 11935
_refine_ls_number_restraints 0
_refine_ls_restrained_S_all 1.028
_refine_ls_R_factor_all 0.0388
_refine_ls_R_factor_gt 0.0320
_refine_ls_shift/su_max 0.002
_refine_ls_shift/su_mean 0.000
_refine_ls_structure_factor_coef Fsqd
_refine_ls_weighting_details 'w=1/[\s^2^(Fo^2^)+(0.0462P)^2^+5.8455P] where P=(Fo^2^+2Fc^2^)/3'
_refine_ls_weighting_scheme calc
_refine_ls_wR_factor_gt 0.0890
_refine_ls_wR_factor_ref 0.0937
_reflns_Friedel_coverage 0.000
_reflns_Friedel_fraction_full .
_reflns_Friedel_fraction_max .
_reflns_number_gt 10436
_reflns_number_total 11935
_reflns_threshold_expression 'I > 2\s(I)'
_cod_data_source_file mmc2.cif
_cod_data_source_block cuibato
_cod_original_cell_volume 5380.3(2)
_cod_original_sg_symbol_H-M 'P 21/c'
_cod_original_formula_sum 'C57 H58 Cu2 N6 O15.50'
_cod_database_code 1563794
_shelx_shelxl_version_number 2018/3
_shelx_space_group_comment
;
The symmetry employed for this shelxl refinement is uniquely defined
by the following loop, which should always be used as a source of
symmetry information in preference to the above space-group names.
They are only intended as comments.
;
_shelx_estimated_absorpt_t_min 0.671
_shelx_estimated_absorpt_t_max 0.866

loop_
_space_group_symop_operation_xyz
'x, y, z'
'-x, y+1/2, -z+1/2'
'-x, -y, -z'
'x, -y-1/2, z-1/2'

loop_
_atom_site_label
_atom_site_type_symbol
_atom_site_fract_x
_atom_site_fract_y
_atom_site_fract_z
_atom_site_U_iso_or_equiv
_atom_site_adp_type
_atom_site_occupancy
_atom_site_site_symmetry_order
_atom_site_calc_flag
_atom_site_refinement_flags_posn
_atom_site_refinement_flags_adp
_atom_site_refinement_flags_occupancy
_atom_site_disorder_assembly
_atom_site_disorder_group
O4 O 0.10493(11) 0.08962(7) 0.10931(12) 0.0307(4) Uani 1 1 d . . . A 1
H4A H 0.144790 0.075672 0.168986 0.046 Uiso 1 1 d R U . A 1
H4B H 0.116890 0.069672 0.070387 0.046 Uiso 1 1 d R U . A 1
O1 O 0.1898(2) 0.05194(12) -0.1914(2) 0.0280(7) Uani 0.5 1 d . . P B 1
H1 H 0.134797 0.042677 -0.203376 0.042 Uiso 0.5 1 calc R U P B 1
O5 O 0.94215(12) 0.05701(8) 0.11883(12) 0.0367(4) Uani 1 1 d . . . C 1
H5A H 0.990786 0.069979 0.108823 0.055 Uiso 1 1 d R U . C 1
H5B H 0.891586 0.080879 0.092723 0.055 Uiso 1 1 d R U . C 1
O6 O 0.02732(10) 0.51908(6) 0.19892(11) 0.0259(3) Uani 1 1 d . . . D 1
H6A H 0.030948 0.532942 0.250881 0.039 Uiso 1 1 d R U . D 1
H6B H 0.056948 0.541445 0.181181 0.039 Uiso 1 1 d R U . D 1
O7 O 0.77995(11) 0.11984(6) 0.03948(11) 0.0267(3) Uani 1 1 d . . . E 1
H7A H 0.756864 0.119750 0.082208 0.040 Uiso 1 1 d R U . E 1
H7B H 0.742363 0.097550 -0.006992 0.040 Uiso 1 1 d R U . E 1
O8 O 0.70928(10) 0.11365(6) 0.17364(10) 0.0227(3) Uani 1 1 d . . . F 1
H8A H 0.754227 0.106417 0.230024 0.034 Uiso 1 1 d R U . F 1
H8B H 0.678933 0.084817 0.163124 0.034 Uiso 1 1 d R U . F 1
O9 O 0.62793(12) 0.01200(6) 0.11271(11) 0.0320(4) Uani 1 1 d . . . G 1
H9A H 0.570589 0.006510 0.109718 0.048 Uiso 1 1 d R U . G 1
H9B H 0.611593 0.011610 0.048818 0.048 Uiso 1 1 d R U . G 1
C2 C 0.1540(3) 0.01576(15) 0.0014(3) 0.0217(8) Uani 0.5 1 d . . P H 1
H2A H 0.150380 0.019366 0.061583 0.032 Uiso 0.5 1 calc R U P H 1
H2B H 0.220949 0.017815 0.015540 0.032 Uiso 0.5 1 calc R U P H 1
H2C H 0.127286 -0.017519 -0.028337 0.032 Uiso 0.5 1 calc R U P H 1
O2 O 0.1061(2) 0.05181(13) -0.0570(2) 0.0303(7) Uani 0.5 1 d . . P H 1
H2 H 0.130385 0.058864 -0.092516 0.045 Uiso 0.5 1 calc R U P H 1
C1 C 0.2064(3) 0.03668(17) -0.2565(3) 0.0277(9) Uani 0.5 1 d . . P B 1
H1A H 0.212236 0.066225 -0.291954 0.042 Uiso 0.5 1 calc R U P B 1
H1B H 0.153832 0.014640 -0.301120 0.042 Uiso 0.5 1 calc R U P B 1
H1C H 0.266275 0.017101 -0.228049 0.042 Uiso 0.5 1 calc R U P B 1
Cu1 Cu 0.74612(2) 0.06980(2) 0.54427(2) 0.01270(6) Uani 1 1 d . . . I 1
O101 O 0.64168(9) 0.01826(5) 0.49851(10) 0.0170(3) Uani 1 1 d . . . I 1
O102 O 0.61316(10) -0.06683(5) 0.46554(10) 0.0211(3) Uani 1 1 d . . . I 1
O103 O 0.86331(11) 0.08315(6) 0.35477(10) 0.0233(3) Uani 1 1 d . . . I 1
O104 O 0.75701(10) 0.09265(5) 0.41233(10) 0.0198(3) Uani 1 1 d . . . I 1
N101 N 0.65626(11) 0.12794(6) 0.52982(11) 0.0143(3) Uani 1 1 d . . . I 1
N102 N 0.84653(11) 0.12203(6) 0.63555(11) 0.0143(3) Uani 1 1 d . . . I 1
N103 N 0.83124(11) 0.01142(6) 0.54115(11) 0.0147(3) Uani 1 1 d . . . I 1
H103 H 0.873721 0.001130 0.598204 0.018 Uiso 1 1 d R U . I 1
C101 C 0.56017(13) 0.12915(7) 0.47048(14) 0.0169(4) Uani 1 1 d . . . I 1
H101 H 0.527603 0.097968 0.442905 0.020 Uiso 1 1 calc R U . I 1
C102 C 0.50684(14) 0.17549(7) 0.44834(14) 0.0176(4) Uani 1 1 d . . . I 1
H102 H 0.440091 0.174873 0.404971 0.021 Uiso 1 1 calc R U . I 1
C103 C 0.55213(13) 0.22271(7) 0.49025(13) 0.0148(3) Uani 1 1 d . . . I 1
C104 C 0.65366(13) 0.22114(7) 0.56081(13) 0.0143(3) Uani 1 1 d . . . I 1
C105 C 0.70947(14) 0.26440(7) 0.62075(14) 0.0160(4) Uani 1 1 d . . . I 1
H105 H 0.677877 0.295651 0.618821 0.019 Uiso 1 1 calc R U . I 1
C106 C 0.80752(14) 0.26064(7) 0.68024(14) 0.0165(4) Uani 1 1 d . . . I 1
H106 H 0.840976 0.289209 0.719220 0.020 Uiso 1 1 calc R U . I 1
C107 C 0.86125(13) 0.21398(7) 0.68495(13) 0.0149(3) Uani 1 1 d . . . I 1
C108 C 0.96484(14) 0.20815(7) 0.74050(13) 0.0161(4) Uani 1 1 d . . . I 1
C109 C 1.00289(14) 0.15877(8) 0.74285(14) 0.0178(4) Uani 1 1 d . . . I 1
H109 H 1.069932 0.153506 0.779503 0.021 Uiso 1 1 calc R U . I 1
C110 C 0.94272(14) 0.11682(8) 0.69140(14) 0.0172(4) Uani 1 1 d . . . I 1
H110 H 0.970757 0.084031 0.696247 0.021 Uiso 1 1 calc R U . I 1
C111 C 0.80689(13) 0.16973(7) 0.63348(13) 0.0136(3) Uani 1 1 d . . . I 1
C112 C 0.70225(13) 0.17324(7) 0.57366(13) 0.0131(3) Uani 1 1 d . . . I 1
C113 C 0.49665(14) 0.27225(7) 0.45827(13) 0.0158(4) Uani 1 1 d . . . I 1
C114 C 0.53894(15) 0.31754(8) 0.44376(14) 0.0194(4) Uani 1 1 d . . . I 1
H114 H 0.603709 0.317048 0.456862 0.023 Uiso 1 1 calc R U . I 1
C115 C 0.48464(16) 0.36300(8) 0.41001(16) 0.0255(4) Uani 1 1 d . . . I 1
H115 H 0.513254 0.392952 0.400654 0.031 Uiso 1 1 calc R U . I 1
C116 C 0.38784(17) 0.36435(8) 0.38994(17) 0.0285(5) Uani 1 1 d . . . I 1
H116 H 0.351875 0.395121 0.367491 0.034 Uiso 1 1 calc R U . I 1
C117 C 0.34502(15) 0.31976(8) 0.40346(16) 0.0241(4) Uani 1 1 d . . . I 1
H117 H 0.280180 0.320561 0.390104 0.029 Uiso 1 1 calc R U . I 1
C118 C 0.39861(14) 0.27395(7) 0.43684(15) 0.0194(4) Uani 1 1 d . . . I 1
H118 H 0.369220 0.244020 0.445112 0.023 Uiso 1 1 calc R U . I 1
C119 C 1.03315(14) 0.25154(8) 0.79461(14) 0.0181(4) Uani 1 1 d . . . I 1
C120 C 1.11586(14) 0.24041(8) 0.88468(15) 0.0214(4) Uani 1 1 d . . . I 1
H120 H 1.123459 0.207228 0.912389 0.026 Uiso 1 1 calc R U . I 1
C121 C 1.18664(15) 0.27838(9) 0.93306(16) 0.0265(5) Uani 1 1 d . . . I 1
H121 H 1.240938 0.270589 0.993182 0.032 Uiso 1 1 calc R U . I 1
C122 C 1.17681(16) 0.32785(9) 0.89225(18) 0.0302(5) Uani 1 1 d . . . I 1
H122 H 1.225530 0.352809 0.923565 0.036 Uiso 1 1 calc R U . I 1
C123 C 1.09406(17) 0.33995(9) 0.80459(18) 0.0283(5) Uani 1 1 d . . . I 1
H123 H 1.086345 0.373480 0.778204 0.034 Uiso 1 1 calc R U . I 1
C124 C 1.02227(15) 0.30217(8) 0.75568(15) 0.0217(4) Uani 1 1 d . . . I 1
H124 H 0.966890 0.310641 0.696910 0.026 Uiso 1 1 calc R U . I 1
C125 C 0.66604(13) -0.02788(7) 0.48458(13) 0.0161(4) Uani 1 1 d . . . I 1
C126 C 0.76476(15) -0.03255(7) 0.48746(15) 0.0199(4) Uani 1 1 d . . . I 1
H12A H 0.795242 -0.065287 0.519216 0.024 Uiso 1 1 calc R U . I 1
H12B H 0.754885 -0.033505 0.420344 0.024 Uiso 1 1 calc R U . I 1
C127 C 0.88615(14) 0.03037(7) 0.49107(14) 0.0176(4) Uani 1 1 d . . . I 1
H12C H 0.900423 0.000930 0.460197 0.021 Uiso 1 1 calc R U . I 1
H12D H 0.947838 0.045100 0.539945 0.021 Uiso 1 1 calc R U . I 1
C128 C 0.82967(14) 0.07202(7) 0.41223(14) 0.0173(4) Uani 1 1 d . . . I 1
Cu2 Cu 0.68718(2) 0.08576(2) 0.76009(2) 0.01443(6) Uani 1 1 d . . . J 1
O201 O 0.77385(10) 0.03940(5) 0.74016(10) 0.0209(3) Uani 1 1 d . . . J 1
O202 O 0.78902(11) -0.04331(6) 0.70310(11) 0.0264(3) Uani 1 1 d . . . J 1
O203 O 0.56019(11) 0.01126(5) 0.91065(10) 0.0216(3) Uani 1 1 d . . . J 1
O204 O 0.67563(10) 0.04912(5) 0.88476(10) 0.0194(3) Uani 1 1 d . . . J 1
N201 N 0.60361(12) 0.14957(6) 0.73694(11) 0.0154(3) Uani 1 1 d . . . J 1
N202 N 0.79264(11) 0.13724(6) 0.83913(11) 0.0151(3) Uani 1 1 d . . . J 1
N203 N 0.58282(12) 0.03012(6) 0.68953(11) 0.0171(3) Uani 1 1 d . . . J 1
H203 H 0.536898 0.038951 0.628712 0.020 Uiso 1 1 d R U . J 1
C201 C 0.50779(14) 0.15449(7) 0.68113(14) 0.0191(4) Uani 1 1 d . . . J 1
H201 H 0.471346 0.125110 0.648429 0.023 Uiso 1 1 calc R U . J 1
C202 C 0.45983(14) 0.20207(7) 0.66975(14) 0.0191(4) Uani 1 1 d . . . J 1
H202 H 0.392463 0.203682 0.629937 0.023 Uiso 1 1 calc R U . J 1
C203 C 0.51053(13) 0.24704(7) 0.71660(13) 0.0156(4) Uani 1 1 d . . . J 1
C204 C 0.61302(13) 0.24208(7) 0.78092(13) 0.0140(3) Uani 1 1 d . . . J 1
C205 C 0.67520(13) 0.28334(7) 0.84201(13) 0.0149(3) Uani 1 1 d . . . J 1
H205 H 0.648032 0.315757 0.842228 0.018 Uiso 1 1 calc R U . J 1
C206 C 0.77287(13) 0.27609(7) 0.89952(13) 0.0146(3) Uani 1 1 d . . . J 1
H206 H 0.810499 0.303286 0.939975 0.018 Uiso 1 1 calc R U . J 1
C207 C 0.81947(13) 0.22758(7) 0.89947(13) 0.0136(3) Uani 1 1 d . . . J 1
C208 C 0.92254(13) 0.21822(7) 0.95194(13) 0.0154(4) Uani 1 1 d . . . J 1
C209 C 0.95368(14) 0.16781(8) 0.94697(14) 0.0181(4) Uani 1 1 d . . . J 1
H209 H 1.019930 0.159972 0.981910 0.022 Uiso 1 1 calc R U . J 1
C210 C 0.88802(14) 0.12866(7) 0.89085(14) 0.0180(4) Uani 1 1 d . . . J 1
H210 H 0.911932 0.095416 0.889667 0.022 Uiso 1 1 calc R U . J 1
C211 C 0.75904(13) 0.18590(7) 0.84407(13) 0.0134(3) Uani 1 1 d . . . J 1
C212 C 0.65575(13) 0.19282(7) 0.78644(13) 0.0137(3) Uani 1 1 d . . . J 1
C213 C 0.99570(13) 0.25916(8) 1.00915(13) 0.0167(4) Uani 1 1 d . . . J 1
C214 C 1.07826(14) 0.24549(9) 1.09732(14) 0.0216(4) Uani 1 1 d . . . J 1
H214 H 1.086557 0.210975 1.119306 0.026 Uiso 1 1 calc R U . J 1
C215 C 1.14786(15) 0.28268(10) 1.15237(15) 0.0277(5) Uani 1 1 d . . . J 1
H215 H 1.201481 0.273113 1.211768 0.033 Uiso 1 1 calc R U . J 1
C216 C 1.13832(15) 0.33390(10) 1.11980(16) 0.0291(5) Uani 1 1 d . . . J 1
H216 H 1.184960 0.358810 1.157290 0.035 Uiso 1 1 calc R U . J 1
C217 C 1.05835(15) 0.34790(8) 1.03044(16) 0.0241(4) Uani 1 1 d . . . J 1
H217 H 1.052443 0.382097 1.007371 0.029 Uiso 1 1 calc R U . J 1
C218 C 0.98736(14) 0.31110(8) 0.97556(14) 0.0183(4) Uani 1 1 d . . . J 1
H218 H 0.933926 0.320866 0.916179 0.022 Uiso 1 1 calc R U . J 1
C219 C 0.45745(14) 0.29741(7) 0.69348(14) 0.0179(4) Uani 1 1 d . . . J 1
C224 C 0.49485(15) 0.34150(8) 0.66952(14) 0.0203(4) Uani 1 1 d . . . J 1
H224 H 0.557906 0.340965 0.677537 0.024 Uiso 1 1 calc R U . J 1
C223 C 0.43769(16) 0.38622(8) 0.63365(16) 0.0266(5) Uani 1 1 d . . . J 1
H223 H 0.462109 0.415378 0.616446 0.032 Uiso 1 1 calc R U . J 1
C222 C 0.34449(17) 0.38750(9) 0.62346(17) 0.0316(5) Uani 1 1 d . . . J 1
H222 H 0.306275 0.417386 0.598683 0.038 Uiso 1 1 calc R U . J 1
C221 C 0.30795(16) 0.34459(9) 0.64989(18) 0.0326(5) Uani 1 1 d . . . J 1
H221 H 0.246020 0.345936 0.644704 0.039 Uiso 1 1 calc R U . J 1
C220 C 0.36397(14) 0.29954(8) 0.68419(16) 0.0248(4) Uani 1 1 d . . . J 1
H220 H 0.339014 0.270502 0.701128 0.030 Uiso 1 1 calc R U . J 1
C225 C 0.74077(15) -0.00720(7) 0.71117(14) 0.0202(4) Uani 1 1 d . . . J 1
C226 C 0.63557(16) -0.01774(7) 0.68640(15) 0.0226(4) Uani 1 1 d . . . J 1
H22A H 0.601278 -0.032971 0.620852 0.027 Uiso 1 1 calc R U . J 1
H22B H 0.634819 -0.043181 0.732839 0.027 Uiso 1 1 calc R U . J 1
C227 C 0.52859(14) 0.02120(7) 0.74526(14) 0.0172(4) Uani 1 1 d . . . J 1
H22C H 0.500852 -0.013786 0.731227 0.021 Uiso 1 1 calc R U . J 1
H22D H 0.475168 0.046063 0.723278 0.021 Uiso 1 1 calc R U . J 1
C228 C 0.59403(14) 0.02712(7) 0.85658(14) 0.0157(4) Uani 1 1 d . . . J 1
O3 O 0.1748(3) 0.09450(18) -0.1179(4) 0.0628(12) Uani 0.5 1 d . . P K 2

loop_
_atom_site_aniso_label
_atom_site_aniso_U_11
_atom_site_aniso_U_22
_atom_site_aniso_U_33
_atom_site_aniso_U_23
_atom_site_aniso_U_13
_atom_site_aniso_U_12
O4 0.0225(8) 0.0408(9) 0.0285(8) 0.0089(7) 0.0120(7) 0.0063(7)
O1 0.0164(14) 0.0195(14) 0.0428(19) 0.0024(13) 0.0097(13) -0.0053(11)
O5 0.0215(8) 0.0606(12) 0.0286(8) 0.0136(8) 0.0125(7) 0.0033(8)
O6 0.0232(7) 0.0328(8) 0.0217(7) -0.0069(6) 0.0107(6) -0.0067(6)
O7 0.0288(8) 0.0315(8) 0.0231(7) -0.0062(6) 0.0150(6) -0.0074(6)
O8 0.0262(7) 0.0204(7) 0.0203(7) 0.0039(5) 0.0102(6) 0.0009(6)
O9 0.0281(8) 0.0381(9) 0.0233(8) 0.0013(7) 0.0070(7) -0.0117(7)
C2 0.0176(18) 0.0191(19) 0.025(2) -0.0026(15) 0.0078(16) -0.0002(15)
O2 0.0365(18) 0.0301(17) 0.0295(16) -0.0055(13) 0.0199(14) -0.0045(14)
C1 0.027(2) 0.022(2) 0.023(2) 0.0047(16) 0.0022(17) -0.0075(17)
Cu1 0.01295(11) 0.00996(11) 0.01559(11) -0.00125(8) 0.00715(9) -0.00106(8)
O101 0.0152(6) 0.0120(6) 0.0207(7) -0.0006(5) 0.0061(5) -0.0011(5)
O102 0.0216(7) 0.0140(6) 0.0202(7) -0.0028(5) 0.0040(6) -0.0046(5)
O103 0.0239(7) 0.0307(8) 0.0194(7) 0.0040(6) 0.0137(6) 0.0008(6)
O104 0.0223(7) 0.0196(7) 0.0211(7) 0.0057(5) 0.0131(6) 0.0060(5)
N101 0.0154(7) 0.0124(7) 0.0164(7) -0.0015(6) 0.0087(6) -0.0022(6)
N102 0.0156(7) 0.0132(7) 0.0150(7) -0.0006(6) 0.0081(6) -0.0013(6)
N103 0.0157(7) 0.0133(7) 0.0141(7) 0.0015(6) 0.0063(6) 0.0007(6)
C101 0.0153(9) 0.0144(9) 0.0209(9) -0.0038(7) 0.0087(7) -0.0042(7)
C102 0.0136(8) 0.0169(9) 0.0216(9) -0.0011(7) 0.0080(7) -0.0017(7)
C103 0.0159(9) 0.0144(8) 0.0174(9) -0.0003(7) 0.0108(7) -0.0003(7)
C104 0.0164(9) 0.0144(8) 0.0156(8) -0.0009(7) 0.0105(7) -0.0025(7)
C105 0.0219(9) 0.0120(8) 0.0184(9) -0.0018(7) 0.0131(8) -0.0015(7)
C106 0.0202(9) 0.0140(8) 0.0173(9) -0.0040(7) 0.0105(7) -0.0053(7)
C107 0.0175(9) 0.0159(9) 0.0131(8) -0.0020(7) 0.0088(7) -0.0038(7)
C108 0.0175(9) 0.0199(9) 0.0137(8) -0.0027(7) 0.0096(7) -0.0053(7)
C109 0.0143(9) 0.0214(9) 0.0174(9) -0.0006(7) 0.0073(7) -0.0024(7)
C110 0.0166(9) 0.0179(9) 0.0179(9) -0.0005(7) 0.0089(7) -0.0001(7)
C111 0.0164(9) 0.0148(8) 0.0129(8) -0.0007(6) 0.0096(7) -0.0023(7)
C112 0.0153(8) 0.0138(8) 0.0130(8) -0.0017(6) 0.0089(7) -0.0026(7)
C113 0.0178(9) 0.0145(8) 0.0162(8) -0.0020(7) 0.0089(7) 0.0001(7)
C114 0.0208(9) 0.0180(9) 0.0216(9) -0.0005(7) 0.0120(8) -0.0013(7)
C115 0.0310(11) 0.0154(9) 0.0302(11) 0.0030(8) 0.0145(9) -0.0016(8)
C116 0.0308(12) 0.0179(10) 0.0331(12) 0.0027(8) 0.0121(10) 0.0074(8)
C117 0.0178(9) 0.0227(10) 0.0289(11) -0.0014(8) 0.0087(8) 0.0037(8)
C118 0.0188(9) 0.0152(9) 0.0240(10) -0.0015(7) 0.0101(8) -0.0019(7)
C119 0.0169(9) 0.0215(9) 0.0197(9) -0.0076(7) 0.0120(8) -0.0064(7)
C120 0.0165(9) 0.0264(10) 0.0234(10) -0.0081(8) 0.0114(8) -0.0036(8)
C121 0.0155(9) 0.0357(12) 0.0294(11) -0.0156(9) 0.0117(8) -0.0054(8)
C122 0.0216(10) 0.0321(12) 0.0423(13) -0.0230(10) 0.0197(10) -0.0127(9)
C123 0.0323(12) 0.0218(10) 0.0418(13) -0.0108(9) 0.0265(10) -0.0102(9)
C124 0.0230(10) 0.0225(10) 0.0246(10) -0.0058(8) 0.0152(8) -0.0062(8)
C125 0.0176(9) 0.0140(8) 0.0115(8) 0.0001(7) 0.0027(7) -0.0001(7)
C126 0.0253(10) 0.0128(9) 0.0232(10) -0.0030(7) 0.0129(8) -0.0010(7)
C127 0.0164(9) 0.0195(9) 0.0183(9) 0.0015(7) 0.0094(7) 0.0026(7)
C128 0.0184(9) 0.0173(9) 0.0147(8) -0.0009(7) 0.0067(7) -0.0028(7)
Cu2 0.01798(12) 0.01040(11) 0.01581(11) 0.00001(8) 0.00878(9) -0.00018(8)
O201 0.0247(7) 0.0159(6) 0.0243(7) -0.0016(5) 0.0135(6) 0.0021(5)
O202 0.0365(9) 0.0187(7) 0.0224(7) 0.0006(6) 0.0128(7) 0.0104(6)
O203 0.0288(8) 0.0193(7) 0.0234(7) -0.0031(5) 0.0180(6) -0.0046(6)
O204 0.0196(7) 0.0217(7) 0.0158(6) 0.0001(5) 0.0076(5) -0.0042(5)
N201 0.0199(8) 0.0114(7) 0.0141(7) 0.0006(6) 0.0074(6) -0.0003(6)
N202 0.0185(8) 0.0129(7) 0.0156(7) 0.0022(6) 0.0096(6) 0.0014(6)
N203 0.0225(8) 0.0141(7) 0.0133(7) 0.0006(6) 0.0075(6) -0.0018(6)
C201 0.0195(9) 0.0151(9) 0.0162(9) -0.0014(7) 0.0032(7) -0.0035(7)
C202 0.0146(9) 0.0168(9) 0.0179(9) 0.0000(7) 0.0014(7) -0.0014(7)
C203 0.0164(9) 0.0151(9) 0.0139(8) -0.0001(7) 0.0062(7) -0.0012(7)
C204 0.0153(9) 0.0136(8) 0.0135(8) -0.0007(6) 0.0072(7) -0.0006(7)
C205 0.0169(9) 0.0140(8) 0.0156(8) -0.0031(7) 0.0090(7) -0.0008(7)
C206 0.0160(9) 0.0141(8) 0.0146(8) -0.0039(7) 0.0080(7) -0.0023(7)
C207 0.0154(9) 0.0159(8) 0.0117(8) 0.0005(6) 0.0083(7) 0.0001(7)
C208 0.0160(9) 0.0191(9) 0.0131(8) 0.0022(7) 0.0086(7) 0.0009(7)
C209 0.0156(9) 0.0205(9) 0.0190(9) 0.0050(7) 0.0089(7) 0.0037(7)
C210 0.0213(9) 0.0142(9) 0.0218(9) 0.0043(7) 0.0130(8) 0.0038(7)
C211 0.0183(9) 0.0135(8) 0.0126(8) 0.0015(6) 0.0108(7) 0.0003(7)
C212 0.0177(9) 0.0134(8) 0.0116(8) 0.0002(6) 0.0082(7) -0.0018(7)
C213 0.0141(8) 0.0233(9) 0.0153(8) -0.0023(7) 0.0090(7) 0.0008(7)
C214 0.0172(9) 0.0319(11) 0.0175(9) 0.0002(8) 0.0099(8) 0.0046(8)
C215 0.0151(9) 0.0487(14) 0.0174(9) -0.0057(9) 0.0062(8) 0.0038(9)
C216 0.0165(10) 0.0424(13) 0.0296(11) -0.0194(10) 0.0121(9) -0.0085(9)
C217 0.0204(10) 0.0249(10) 0.0313(11) -0.0101(9) 0.0158(9) -0.0037(8)
C218 0.0148(9) 0.0222(9) 0.0191(9) -0.0036(7) 0.0090(7) -0.0004(7)
C219 0.0163(9) 0.0156(9) 0.0162(9) -0.0036(7) 0.0033(7) -0.0003(7)
C224 0.0203(9) 0.0181(9) 0.0201(9) -0.0030(7) 0.0077(8) -0.0005(7)
C223 0.0318(11) 0.0152(9) 0.0271(11) -0.0025(8) 0.0094(9) 0.0016(8)
C222 0.0277(11) 0.0211(10) 0.0322(12) -0.0062(9) 0.0031(9) 0.0096(9)
C221 0.0154(10) 0.0303(12) 0.0431(13) -0.0102(10) 0.0066(9) 0.0032(8)
C220 0.0160(9) 0.0223(10) 0.0314(11) -0.0057(8) 0.0076(8) -0.0033(8)
C225 0.0311(11) 0.0160(9) 0.0144(9) 0.0031(7) 0.0117(8) 0.0042(8)
C226 0.0382(12) 0.0138(9) 0.0254(10) -0.0020(7) 0.0228(9) -0.0028(8)
C227 0.0180(9) 0.0143(8) 0.0190(9) 0.0002(7) 0.0086(7) -0.0014(7)
C228 0.0207(9) 0.0097(8) 0.0191(9) 0.0000(7) 0.0114(8) 0.0021(7)
O3 0.061(3) 0.049(3) 0.066(3) 0.011(2) 0.020(2) 0.005(2)

loop_
_atom_type_symbol
_atom_type_description
_atom_type_scat_dispersion_real
_atom_type_scat_dispersion_imag
_atom_type_scat_source
C C 0.0033 0.0016 'International Tables Vol C Tables 4.2.6.8 and 6.1.1.4'
H H 0.0000 0.0000 'International Tables Vol C Tables 4.2.6.8 and 6.1.1.4'
N N 0.0061 0.0033 'International Tables Vol C Tables 4.2.6.8 and 6.1.1.4'
O O 0.0106 0.0060 'International Tables Vol C Tables 4.2.6.8 and 6.1.1.4'
Cu Cu 0.3201 1.2651 'International Tables Vol C Tables 4.2.6.8 and 6.1.1.4'

loop_
_geom_angle_atom_site_label_1
_geom_angle_atom_site_label_2
_geom_angle_atom_site_label_3
_geom_angle
_geom_angle_site_symmetry_1
_geom_angle_site_symmetry_3
H4A O4 H4B 101.6 . .
C1 O1 H1 109.5 . .
H5A O5 H5B 107.1 . .
H6A O6 H6B 102.6 . .
H7A O7 H7B 104.6 . .
H8A O8 H8B 97.0 . .
H9A O9 H9B 101.1 . .
O2 C2 H2A 109.5 . .
O2 C2 H2B 109.5 . .
H2A C2 H2B 109.5 . .
O2 C2 H2C 109.5 . .
H2A C2 H2C 109.5 . .
H2B C2 H2C 109.5 . .
C2 O2 H2 109.5 . .
O1 C1 H1A 109.5 . .
O1 C1 H1B 109.5 . .
H1A C1 H1B 109.5 . .
O1 C1 H1C 109.5 . .
H1A C1 H1C 109.5 . .
H1B C1 H1C 109.5 . .
O101 Cu1 N101 92.38(6) . .
O101 Cu1 N103 86.43(6) . .
N101 Cu1 N103 173.04(6) . .
O101 Cu1 N102 158.83(6) . .
N101 Cu1 N102 81.69(6) . .
N103 Cu1 N102 101.79(6) . .
O101 Cu1 O104 105.36(5) . .
N101 Cu1 O104 93.44(6) . .
N103 Cu1 O104 80.30(6) . .
N102 Cu1 O104 95.30(6) . .
C125 O101 Cu1 114.65(12) . .
C128 O104 Cu1 111.06(12) . .
C101 N101 C112 118.39(16) . .
C101 N101 Cu1 126.76(13) . .
C112 N101 Cu1 113.91(12) . .
C110 N102 C111 117.62(16) . .
C110 N102 Cu1 129.88(13) . .
C111 N102 Cu1 112.42(12) . .
C127 N103 C126 112.35(15) . .
C127 N103 Cu1 108.81(11) . .
C126 N103 Cu1 106.31(11) . .
C127 N103 H103 106.3 . .
C126 N103 H103 109.6 . .
Cu1 N103 H103 113.6 . .
N101 C101 C102 122.18(17) . .
N101 C101 H101 118.9 . .
C102 C101 H101 118.9 . .
C103 C102 C101 120.78(17) . .
C103 C102 H102 119.6 . .
C101 C102 H102 119.6 . .
C102 C103 C104 117.45(16) . .
C102 C103 C113 120.03(17) . .
C104 C103 C113 122.46(16) . .
C112 C104 C103 117.33(16) . .
C112 C104 C105 117.34(16) . .
C103 C104 C105 125.32(17) . .
C106 C105 C104 121.35(17) . .
C106 C105 H105 119.3 . .
C104 C105 H105 119.3 . .
C105 C106 C107 122.20(17) . .
C105 C106 H106 118.9 . .
C107 C106 H106 118.9 . .
C111 C107 C108 117.26(17) . .
C111 C107 C106 117.18(16) . .
C108 C107 C106 125.51(17) . .
C109 C108 C107 117.21(17) . .
C109 C108 C119 118.69(17) . .
C107 C108 C119 124.10(17) . .
C108 C109 C110 121.34(18) . .
C108 C109 H109 119.3 . .
C110 C109 H109 119.3 . .
N102 C110 C109 122.32(18) . .
N102 C110 H110 118.8 . .
C109 C110 H110 118.8 . .
N102 C111 C107 124.14(17) . .
N102 C111 C112 115.67(16) . .
C107 C111 C112 120.19(16) . .
N101 C112 C104 123.44(16) . .
N101 C112 C111 115.60(16) . .
C104 C112 C111 120.94(16) . .
C114 C113 C118 118.69(17) . .
C114 C113 C103 120.97(17) . .
C118 C113 C103 120.26(17) . .
C115 C114 C113 120.16(19) . .
C115 C114 H114 119.9 . .
C113 C114 H114 119.9 . .
C114 C115 C116 120.63(19) . .
C114 C115 H115 119.7 . .
C116 C115 H115 119.7 . .
C117 C116 C115 119.78(19) . .
C117 C116 H116 120.1 . .
C115 C116 H116 120.1 . .
C116 C117 C118 120.08(19) . .
C116 C117 H117 120.0 . .
C118 C117 H117 120.0 . .
C117 C118 C113 120.66(18) . .
C117 C118 H118 119.7 . .
C113 C118 H118 119.7 . .
C120 C119 C124 118.54(18) . .
C120 C119 C108 118.62(18) . .
C124 C119 C108 122.65(18) . .
C121 C120 C119 120.7(2) . .
C121 C120 H120 119.7 . .
C119 C120 H120 119.7 . .
C122 C121 C120 120.3(2) . .
C122 C121 H121 119.8 . .
C120 C121 H121 119.8 . .
C123 C122 C121 119.68(19) . .
C123 C122 H122 120.2 . .
C121 C122 H122 120.2 . .
C122 C123 C124 120.4(2) . .
C122 C123 H123 119.8 . .
C124 C123 H123 119.8 . .
C123 C124 C119 120.3(2) . .
C123 C124 H124 119.8 . .
C119 C124 H124 119.8 . .
O102 C125 O101 124.08(18) . .
O102 C125 C126 119.65(17) . .
O101 C125 C126 116.20(16) . .
N103 C126 C125 112.60(15) . .
N103 C126 H12A 109.1 . .
C125 C126 H12A 109.1 . .
N103 C126 H12B 109.1 . .
C125 C126 H12B 109.1 . .
H12A C126 H12B 107.8 . .
N103 C127 C128 112.49(15) . .
N103 C127 H12C 109.1 . .
C128 C127 H12C 109.1 . .
N103 C127 H12D 109.1 . .
C128 C127 H12D 109.1 . .
H12C C127 H12D 107.8 . .
O104 C128 O103 126.02(18) . .
O104 C128 C127 117.92(16) . .
O103 C128 C127 116.03(17) . .
O201 Cu2 N202 93.76(6) . .
O201 Cu2 N201 156.08(6) . .
N202 Cu2 N201 81.39(6) . .
O201 Cu2 N203 85.91(6) . .
N202 Cu2 N203 175.51(6) . .
N201 Cu2 N203 100.69(6) . .
O201 Cu2 O204 103.39(6) . .
N202 Cu2 O204 97.61(6) . .
N201 Cu2 O204 100.47(6) . .
N203 Cu2 O204 78.13(6) . .
C225 O201 Cu2 115.28(13) . .
C228 O204 Cu2 111.98(11) . .
C201 N201 C212 118.08(16) . .
C201 N201 Cu2 128.75(13) . .
C212 N201 Cu2 113.16(12) . .
C210 N202 C211 117.81(16) . .
C210 N202 Cu2 128.06(13) . .
C211 N202 Cu2 113.97(12) . .
C227 N203 C226 111.70(14) . .
C227 N203 Cu2 109.18(11) . .
C226 N203 Cu2 106.08(12) . .
C227 N203 H203 104.7 . .
C226 N203 H203 110.6 . .
Cu2 N203 H203 114.7 . .
N201 C201 C202 122.32(17) . .
N201 C201 H201 118.8 . .
C202 C201 H201 118.8 . .
C203 C202 C201 121.24(17) . .
C203 C202 H202 119.4 . .
C201 C202 H202 119.4 . .
C202 C203 C204 117.34(17) . .
C202 C203 C219 118.74(16) . .
C204 C203 C219 123.83(16) . .
C212 C204 C203 117.51(16) . .
C212 C204 C205 117.64(16) . .
C203 C204 C205 124.83(16) . .
C206 C205 C204 121.50(17) . .
C206 C205 H205 119.2 . .
C204 C205 H205 119.2 . .
C205 C206 C207 121.76(17) . .
C205 C206 H206 119.1 . .
C207 C206 H206 119.1 . .
C211 C207 C208 117.52(16) . .
C211 C207 C206 117.39(16) . .
C208 C207 C206 125.09(16) . .
C209 C208 C207 116.76(17) . .
C209 C208 C213 119.61(17) . .
C207 C208 C213 123.63(16) . .
C208 C209 C210 121.66(18) . .
C208 C209 H209 119.2 . .
C210 C209 H209 119.2 . .
N202 C210 C209 122.24(17) . .
N202 C210 H210 118.9 . .
C209 C210 H210 118.9 . .
N202 C211 C207 123.96(17) . .
N202 C211 C212 115.22(16) . .
C207 C211 C212 120.81(16) . .
N201 C212 C204 123.36(16) . .
N201 C212 C211 116.08(16) . .
C204 C212 C211 120.54(16) . .
C214 C213 C218 118.26(18) . .
C214 C213 C208 119.37(18) . .
C218 C213 C208 122.30(17) . .
C215 C214 C213 120.8(2) . .
C215 C214 H214 119.6 . .
C213 C214 H214 119.6 . .
C216 C215 C214 120.57(19) . .
C216 C215 H215 119.7 . .
C214 C215 H215 119.7 . .
C215 C216 C217 119.5(2) . .
C215 C216 H216 120.3 . .
C217 C216 H216 120.3 . .
C218 C217 C216 120.4(2) . .
C218 C217 H217 119.8 . .
C216 C217 H217 119.8 . .
C217 C218 C213 120.44(18) . .
C217 C218 H218 119.8 . .
C213 C218 H218 119.8 . .
C220 C219 C224 119.26(18) . .
C220 C219 C203 119.72(18) . .
C224 C219 C203 120.60(18) . .
C223 C224 C219 119.87(19) . .
C223 C224 H224 120.1 . .
C219 C224 H224 120.1 . .
C222 C223 C224 120.2(2) . .
C222 C223 H223 119.9 . .
C224 C223 H223 119.9 . .
C221 C222 C223 120.3(2) . .
C221 C222 H222 119.8 . .
C223 C222 H222 119.8 . .
C222 C221 C220 119.7(2) . .
C222 C221 H221 120.1 . .
C220 C221 H221 120.1 . .
C221 C220 C219 120.5(2) . .
C221 C220 H220 119.7 . .
C219 C220 H220 119.7 . .
O202 C225 O201 124.2(2) . .
O202 C225 C226 118.65(18) . .
O201 C225 C226 117.11(17) . .
N203 C226 C225 113.18(16) . .
N203 C226 H22A 108.9 . .
C225 C226 H22A 108.9 . .
N203 C226 H22B 108.9 . .
C225 C226 H22B 108.9 . .
H22A C226 H22B 107.8 . .
N203 C227 C228 112.05(15) . .
N203 C227 H22C 109.2 . .
C228 C227 H22C 109.2 . .
N203 C227 H22D 109.2 . .
C228 C227 H22D 109.2 . .
H22C C227 H22D 107.9 . .
O203 C228 O204 126.33(18) . .
O203 C228 C227 116.68(17) . .
O204 C228 C227 116.95(16) . .

loop_
_geom_bond_atom_site_label_1
_geom_bond_atom_site_label_2
_geom_bond_distance
_geom_bond_site_symmetry_2
O4 H4A 0.9013 .
O4 H4B 0.8717 .
O1 C1 1.214(6) .
O1 H1 0.8200 .
O5 H5A 0.9050 .
O5 H5B 0.9225 .
O6 H6A 0.8518 .
O6 H6B 0.8565 .
O7 H7A 0.8879 .
O7 H7B 0.8823 .
O8 H8A 0.8355 .
O8 H8B 0.8473 .
O9 H9A 0.8835 .
O9 H9B 0.8911 .
C2 O2 1.253(5) .
C2 H2A 0.9600 .
C2 H2B 0.9600 .
C2 H2C 0.9600 .
O2 H2 0.8200 .
C1 H1A 0.9600 .
C1 H1B 0.9600 .
C1 H1C 0.9600 .
Cu1 O101 1.9441(13) .
Cu1 N101 1.9780(15) .
Cu1 N103 2.0102(15) .
Cu1 N102 2.0249(15) .
Cu1 O104 2.1972(13) .
O101 C125 1.286(2) .
O102 C125 1.234(2) .
O103 C128 1.258(2) .
O104 C128 1.249(2) .
N101 C101 1.331(2) .
N101 C112 1.358(2) .
N102 C110 1.332(2) .
N102 C111 1.358(2) .
N103 C127 1.480(2) .
N103 C126 1.482(2) .
N103 H103 0.8509 .
C101 C102 1.391(3) .
C101 H101 0.9300 .
C102 C103 1.390(3) .
C102 H102 0.9300 .
C103 C104 1.430(3) .
C103 C113 1.477(2) .
C104 C112 1.401(2) .
C104 C105 1.435(2) .
C105 C106 1.359(3) .
C105 H105 0.9300 .
C106 C107 1.437(3) .
C106 H106 0.9300 .
C107 C111 1.407(2) .
C107 C108 1.429(3) .
C108 C109 1.386(3) .
C108 C119 1.485(2) .
C109 C110 1.394(3) .
C109 H109 0.9300 .
C110 H110 0.9300 .
C111 C112 1.443(2) .
C113 C114 1.400(3) .
C113 C118 1.401(3) .
C114 C115 1.382(3) .
C114 H114 0.9300 .
C115 C116 1.388(3) .
C115 H115 0.9300 .
C116 C117 1.384(3) .
C116 H116 0.9300 .
C117 C118 1.385(3) .
C117 H117 0.9300 .
C118 H118 0.9300 .
C119 C120 1.400(3) .
C119 C124 1.400(3) .
C120 C121 1.388(3) .
C120 H120 0.9300 .
C121 C122 1.386(3) .
C121 H121 0.9300 .
C122 C123 1.385(3) .
C122 H122 0.9300 .
C123 C124 1.394(3) .
C123 H123 0.9300 .
C124 H124 0.9300 .
C125 C126 1.522(3) .
C126 H12A 0.9700 .
C126 H12B 0.9700 .
C127 C128 1.536(3) .
C127 H12C 0.9700 .
C127 H12D 0.9700 .
Cu2 O201 1.9269(14) .
Cu2 N202 1.9994(16) .
Cu2 N201 2.0074(16) .
Cu2 N203 2.0381(16) .
Cu2 O204 2.2188(13) .
O201 C225 1.288(2) .
O202 C225 1.232(2) .
O203 C228 1.247(2) .
O204 C228 1.262(2) .
N201 C201 1.326(2) .
N201 C212 1.367(2) .
N202 C210 1.327(2) .
N202 C211 1.363(2) .
N203 C227 1.482(2) .
N203 C226 1.486(2) .
N203 H203 0.8946 .
C201 C202 1.392(3) .
C201 H201 0.9300 .
C202 C203 1.385(3) .
C202 H202 0.9300 .
C203 C204 1.427(3) .
C203 C219 1.477(3) .
C204 C212 1.406(2) .
C204 C205 1.436(2) .
C205 C206 1.359(3) .
C205 H205 0.9300 .
C206 C207 1.435(2) .
C206 H206 0.9300 .
C207 C211 1.407(2) .
C207 C208 1.432(3) .
C208 C209 1.390(3) .
C208 C213 1.486(3) .
C209 C210 1.396(3) .
C209 H209 0.9300 .
C210 H210 0.9300 .
C211 C212 1.430(3) .
C213 C214 1.397(3) .
C213 C218 1.406(3) .
C214 C215 1.385(3) .
C214 H214 0.9300 .
C215 C216 1.382(3) .
C215 H215 0.9300 .
C216 C217 1.392(3) .
C216 H216 0.9300 .
C217 C218 1.388(3) .
C217 H217 0.9300 .
C218 H218 0.9300 .
C219 C220 1.395(3) .
C219 C224 1.395(3) .
C224 C223 1.389(3) .
C224 H224 0.9300 .
C223 C222 1.384(3) .
C223 H223 0.9300 .
C222 C221 1.382(4) .
C222 H222 0.9300 .
C221 C220 1.386(3) .
C221 H221 0.9300 .
C220 H220 0.9300 .
C225 C226 1.519(3) .
C226 H22A 0.9700 .
C226 H22B 0.9700 .
C227 C228 1.528(3) .
C227 H22C 0.9700 .
C227 H22D 0.9700 .

loop_
_geom_torsion_atom_site_label_1
_geom_torsion_atom_site_label_2
_geom_torsion_atom_site_label_3
_geom_torsion_atom_site_label_4
_geom_torsion
_geom_torsion_site_symmetry_1
_geom_torsion_site_symmetry_2
_geom_torsion_site_symmetry_3
_geom_torsion_site_symmetry_4
C112 N101 C101 C102 3.3(3) . . . .
Cu1 N101 C101 C102 -164.80(14) . . . .
N101 C101 C102 C103 -1.9(3) . . . .
C101 C102 C103 C104 -3.6(3) . . . .
C101 C102 C103 C113 173.76(17) . . . .
C102 C103 C104 C112 7.3(2) . . . .
C113 C103 C104 C112 -169.95(16) . . . .
C102 C103 C104 C105 -171.59(17) . . . .
C113 C103 C104 C105 11.2(3) . . . .
C112 C104 C105 C106 6.5(3) . . . .
C103 C104 C105 C106 -174.62(18) . . . .
C104 C105 C106 C107 1.6(3) . . . .
C105 C106 C107 C111 -6.9(3) . . . .
C105 C106 C107 C108 175.68(18) . . . .
C111 C107 C108 C109 -2.9(2) . . . .
C106 C107 C108 C109 174.55(17) . . . .
C111 C107 C108 C119 176.70(17) . . . .
C106 C107 C108 C119 -5.8(3) . . . .
C107 C108 C109 C110 1.3(3) . . . .
C119 C108 C109 C110 -178.28(17) . . . .
C111 N102 C110 C109 -3.1(3) . . . .
Cu1 N102 C110 C109 173.44(14) . . . .
C108 C109 C110 N102 1.8(3) . . . .
C110 N102 C111 C107 1.3(3) . . . .
Cu1 N102 C111 C107 -175.79(14) . . . .
C110 N102 C111 C112 -178.75(16) . . . .
Cu1 N102 C111 C112 4.16(19) . . . .
C108 C107 C111 N102 1.7(3) . . . .
C106 C107 C111 N102 -175.97(16) . . . .
C108 C107 C111 C112 -178.24(16) . . . .
C106 C107 C111 C112 4.1(2) . . . .
C101 N101 C112 C104 0.9(3) . . . .
Cu1 N101 C112 C104 170.52(14) . . . .
C101 N101 C112 C111 -177.33(16) . . . .
Cu1 N101 C112 C111 -7.73(19) . . . .
C103 C104 C112 N101 -6.3(3) . . . .
C105 C104 C112 N101 172.71(16) . . . .
C103 C104 C112 C111 171.89(16) . . . .
C105 C104 C112 C111 -9.1(3) . . . .
N102 C111 C112 N101 2.3(2) . . . .
C107 C111 C112 N101 -177.79(16) . . . .
N102 C111 C112 C104 -176.04(16) . . . .
C107 C111 C112 C104 3.9(3) . . . .
C102 C103 C113 C114 -138.64(19) . . . .
C104 C103 C113 C114 38.5(3) . . . .
C102 C103 C113 C118 38.0(3) . . . .
C104 C103 C113 C118 -144.85(18) . . . .
C118 C113 C114 C115 0.7(3) . . . .
C103 C113 C114 C115 177.40(18) . . . .
C113 C114 C115 C116 -0.1(3) . . . .
C114 C115 C116 C117 -0.2(3) . . . .
C115 C116 C117 C118 0.0(3) . . . .
C116 C117 C118 C113 0.7(3) . . . .
C114 C113 C118 C117 -1.0(3) . . . .
C103 C113 C118 C117 -177.70(18) . . . .
C109 C108 C119 C120 -36.3(3) . . . .
C107 C108 C119 C120 144.07(19) . . . .
C109 C108 C119 C124 138.61(19) . . . .
C107 C108 C119 C124 -41.0(3) . . . .
C124 C119 C120 C121 -1.5(3) . . . .
C108 C119 C120 C121 173.60(18) . . . .
C119 C120 C121 C122 -0.6(3) . . . .
C120 C121 C122 C123 2.4(3) . . . .
C121 C122 C123 C124 -2.1(3) . . . .
C122 C123 C124 C119 -0.1(3) . . . .
C120 C119 C124 C123 1.9(3) . . . .
C108 C119 C124 C123 -173.04(18) . . . .
Cu1 O101 C125 O102 172.26(14) . . . .
Cu1 O101 C125 C126 -10.8(2) . . . .
C127 N103 C126 C125 -138.60(16) . . . .
Cu1 N103 C126 C125 -19.69(18) . . . .
O102 C125 C126 N103 -161.69(16) . . . .
O101 C125 C126 N103 21.2(2) . . . .
C126 N103 C127 C128 86.84(19) . . . .
Cu1 N103 C127 C128 -30.60(18) . . . .
Cu1 O104 C128 O103 -169.29(16) . . . .
Cu1 O104 C128 C127 8.6(2) . . . .
N103 C127 C128 O104 14.1(2) . . . .
N103 C127 C128 O103 -167.78(16) . . . .
C212 N201 C201 C202 1.6(3) . . . .
Cu2 N201 C201 C202 -177.99(14) . . . .
N201 C201 C202 C203 0.1(3) . . . .
C201 C202 C203 C204 -3.1(3) . . . .
C201 C202 C203 C219 173.59(18) . . . .
C202 C203 C204 C212 4.3(3) . . . .
C219 C203 C204 C212 -172.21(17) . . . .
C202 C203 C204 C205 -174.17(18) . . . .
C219 C203 C204 C205 9.3(3) . . . .
C212 C204 C205 C206 3.3(3) . . . .
C203 C204 C205 C206 -178.20(18) . . . .
C204 C205 C206 C207 2.3(3) . . . .
C205 C206 C207 C211 -5.5(3) . . . .
C205 C206 C207 C208 174.98(17) . . . .
C211 C207 C208 C209 -2.7(2) . . . .
C206 C207 C208 C209 176.82(17) . . . .
C211 C207 C208 C213 176.68(16) . . . .
C206 C207 C208 C213 -3.8(3) . . . .
C207 C208 C209 C210 2.1(3) . . . .
C213 C208 C209 C210 -177.33(17) . . . .
C211 N202 C210 C209 -1.7(3) . . . .
Cu2 N202 C210 C209 -176.83(14) . . . .
C208 C209 C210 N202 0.1(3) . . . .
C210 N202 C211 C207 0.9(3) . . . .
Cu2 N202 C211 C207 176.74(13) . . . .
C210 N202 C211 C212 179.73(16) . . . .
Cu2 N202 C211 C212 -4.44(19) . . . .
C208 C207 C211 N202 1.3(3) . . . .
C206 C207 C211 N202 -178.25(16) . . . .
C208 C207 C211 C212 -177.42(16) . . . .
C206 C207 C211 C212 3.0(2) . . . .
C201 N201 C212 C204 -0.2(3) . . . .
Cu2 N201 C212 C204 179.49(14) . . . .
C201 N201 C212 C211 -178.77(16) . . . .
Cu2 N201 C212 C211 0.89(19) . . . .
C203 C204 C212 N201 -2.8(3) . . . .
C205 C204 C212 N201 175.77(16) . . . .
C203 C204 C212 C211 175.70(16) . . . .
C205 C204 C212 C211 -5.7(3) . . . .
N202 C211 C212 N201 2.4(2) . . . .
C207 C211 C212 N201 -178.79(16) . . . .
N202 C211 C212 C204 -176.29(16) . . . .
C207 C211 C212 C204 2.6(3) . . . .
C209 C208 C213 C214 -37.2(3) . . . .
C207 C208 C213 C214 143.41(18) . . . .
C209 C208 C213 C218 139.83(19) . . . .
C207 C208 C213 C218 -39.6(3) . . . .
C218 C213 C214 C215 2.8(3) . . . .
C208 C213 C214 C215 179.96(18) . . . .
C213 C214 C215 C216 -1.7(3) . . . .
C214 C215 C216 C217 -0.5(3) . . . .
C215 C216 C217 C218 1.6(3) . . . .
C216 C217 C218 C213 -0.5(3) . . . .
C214 C213 C218 C217 -1.7(3) . . . .
C208 C213 C218 C217 -178.77(18) . . . .
C202 C203 C219 C220 41.8(3) . . . .
C204 C203 C219 C220 -141.7(2) . . . .
C202 C203 C219 C224 -130.7(2) . . . .
C204 C203 C219 C224 45.8(3) . . . .
C220 C219 C224 C223 -2.2(3) . . . .
C203 C219 C224 C223 170.33(18) . . . .
C219 C224 C223 C222 1.3(3) . . . .
C224 C223 C222 C221 0.8(3) . . . .
C223 C222 C221 C220 -1.8(3) . . . .
C222 C221 C220 C219 0.9(3) . . . .
C224 C219 C220 C221 1.1(3) . . . .
C203 C219 C220 C221 -171.46(19) . . . .
Cu2 O201 C225 O202 -173.31(15) . . . .
Cu2 O201 C225 C226 6.2(2) . . . .
C227 N203 C226 C225 -132.91(16) . . . .
Cu2 N203 C226 C225 -14.05(18) . . . .
O202 C225 C226 N203 -174.26(16) . . . .
O201 C225 C226 N203 6.2(2) . . . .
C226 N203 C227 C228 83.04(19) . . . .
Cu2 N203 C227 C228 -33.97(17) . . . .
Cu2 O204 C228 O203 -166.99(15) . . . .
Cu2 O204 C228 C227 10.49(19) . . . .
N203 C227 C228 O203 -167.42(16) . . . .
N203 C227 C228 O204 14.9(2) . . . .
